data_7716389
loop_
_publ_author_name
'Sanz-Villafruela, Juan'
'Bermejo-Casades&#xfa;s, Cristina'
'Mart&#xed;nez-Alonso, Marta'
'Moro, Artur'
'Lima, Jo&#xe3;o C'
'Massaguer, Anna'
'Espino, Gustavo'

_publ_section_title
;
 Towards efficient Ir(III) anticancer photodynamic therapy agents by
 extending &#x3c0;-conjugation on N^N ligands.
;
_journal_issue 27
_journal_name_full 'Dalton transactions (Cambridge, England : 2003)'
_journal_page_first 11393
_journal_page_last 11409
_journal_paper_doi 10.1039/d4dt00390j
_journal_volume 53
_journal_year 2024
_chemical_formula_moiety 'C46 H30 Ir N6, Cl'
_chemical_formula_sum 'C46 H30 Cl Ir N6'
_chemical_formula_weight 894.41
_space_group_crystal_system monoclinic
_space_group_IT_number 15
_space_group_name_Hall '-C 2yc'
_space_group_name_H-M_alt 'C 1 2/c 1'
_atom_sites_solution_hydrogens geom
_atom_sites_solution_primary dual
_audit_creation_date 2023-10-23
_audit_creation_method
;
Olex2 1.3
(compiled 2020.11.12 svn.r5f609507 for OlexSys, GUI svn.r6408)
;
_audit_update_record
;
2024-01-23 deposited with the CCDC.	2024-04-18 downloaded from the CCDC.
;
_cell_angle_alpha 90
_cell_angle_beta 103.143(4)
_cell_angle_gamma 90
_cell_formula_units_Z 8
_cell_length_a 23.101(2)
_cell_length_b 21.839(2)
_cell_length_c 17.1508(18)
_cell_measurement_reflns_used 9751
_cell_measurement_temperature 301(2)
_cell_measurement_theta_max 27.55
_cell_measurement_theta_min 2.60
_cell_volume 8426.0(14)
_computing_cell_refinement 'SAINT V8.38A (?, 2016)'
_computing_data_reduction 'SAINT V8.38A (?, 2016)'
_computing_molecular_graphics 'Olex2 1.3 (Dolomanov et al., 2009)'
_computing_publication_material 'Olex2 1.3 (Dolomanov et al., 2009)'
_computing_structure_refinement 'SHELXL 2019/3 (Sheldrick, 2015)'
_computing_structure_solution 'SHELXT  (Sheldrick, 2015)'
_diffrn_ambient_temperature 301.0
_diffrn_measured_fraction_theta_full 0.999
_diffrn_measured_fraction_theta_max 0.991
_diffrn_measurement_device_type 'Bruker APEX-II CCD'
_diffrn_measurement_method '\f and \w scans'
_diffrn_radiation_type MoK\a
_diffrn_radiation_wavelength 0.71073
_diffrn_reflns_av_R_equivalents 0.1115
_diffrn_reflns_av_unetI/netI 0.0439
_diffrn_reflns_Laue_measured_fraction_full 0.999
_diffrn_reflns_Laue_measured_fraction_max 0.991
_diffrn_reflns_limit_h_max 30
_diffrn_reflns_limit_h_min -30
_diffrn_reflns_limit_k_max 28
_diffrn_reflns_limit_k_min -28
_diffrn_reflns_limit_l_max 22
_diffrn_reflns_limit_l_min -22
_diffrn_reflns_number 132320
_diffrn_reflns_point_group_measured_fraction_full 0.999
_diffrn_reflns_point_group_measured_fraction_max 0.991
_diffrn_reflns_theta_full 25.242
_diffrn_reflns_theta_max 27.664
_diffrn_reflns_theta_min 2.439
_diffrn_source_current 1.4
_diffrn_source_power 0.07
_diffrn_source_voltage 50.0
_diffrn_standards_number 0
_exptl_absorpt_coefficient_mu 3.270
_exptl_absorpt_correction_T_max 0.7456
_exptl_absorpt_correction_T_min 0.3588
_exptl_absorpt_correction_type multi-scan
_exptl_absorpt_process_details
;
SADABS-2016/2 (Bruker,2016/2) was used for absorption correction.
wR2(int) was 0.1447 before and 0.0944 after correction.
The Ratio of minimum to maximum transmission is 0.4812.
The \l/2 correction factor is Not present.
;
_exptl_crystal_colour orange
_exptl_crystal_colour_primary orange
_exptl_crystal_density_diffrn 1.410
_exptl_crystal_description prism
_exptl_crystal_F_000 3536
_exptl_crystal_size_max 0.4
_exptl_crystal_size_mid 0.3
_exptl_crystal_size_min 0.04
_refine_diff_density_max 2.170
_refine_diff_density_min -2.246
_refine_diff_density_rms 0.143
_refine_ls_extinction_method none
_refine_ls_goodness_of_fit_ref 1.078
_refine_ls_hydrogen_treatment constr
_refine_ls_matrix_type full
_refine_ls_number_parameters 487
_refine_ls_number_reflns 9754
_refine_ls_number_restraints 0
_refine_ls_restrained_S_all 1.078
_refine_ls_R_factor_all 0.0768
_refine_ls_R_factor_gt 0.0481
_refine_ls_shift/su_max 0.002
_refine_ls_shift/su_mean 0.000
_refine_ls_structure_factor_coef Fsqd
_refine_ls_weighting_details 'w=1/[\s^2^(Fo^2^)+(0.0496P)^2^+87.4887P] where P=(Fo^2^+2Fc^2^)/3'
_refine_ls_weighting_scheme calc
_refine_ls_wR_factor_gt 0.1156
_refine_ls_wR_factor_ref 0.1398
_reflns_Friedel_coverage 0.000
_reflns_number_gt 7071
_reflns_number_total 9754
_reflns_threshold_expression 'I > 2\s(I)'
_cod_data_source_file d4dt00390j2.cif
_cod_data_source_block 1_a
_cod_depositor_comments 'Adding full bibliography for 7716389.cif.'
_cod_original_cell_volume 8426.0(15)
_cod_database_code 7716389
_shelx_shelxl_version_number 2019/3
_shelx_space_group_comment
;
The symmetry employed for this shelxl refinement is uniquely defined
by the following loop, which should always be used as a source of
symmetry information in preference to the above space-group names.
They are only intended as comments.
;
_shelx_estimated_absorpt_t_max 0.880
_shelx_estimated_absorpt_t_min 0.355
_olex2_refinement_description
;
1. Fixed Uiso
 At 1.2 times of:
  All C(H) groups, All N(H) groups
2.a Aromatic/amide H refined with riding coordinates:
 N4(H4), N6(H6A), C1(H1), C2(H2), C3(H3), C5(H5), C6(H6), C8(H8), C9(H9),
 C10(H10), C13(H13), C14(H14), C17(H17), C18(H18), C19(H19), C20(H20), C26(H26),
  C27(H27), C28(H28), C29(H29), C30(H30), C31(H31), C34(H34), C35(H35),
 C36(H36), C37(H37), C43(H43), C44(H44), C45(H45), C46(H46)
;
_smtbx_masks_void_probe_radius 1.2
_smtbx_masks_void_truncation_radius 1.2
_olex2_submission_special_instructions 'No special instructions were received'

loop_
_space_group_symop_operation_xyz
'x, y, z'
'-x, y, -z+1/2'
'x+1/2, y+1/2, z'
'-x+1/2, y+1/2, -z+1/2'
'-x, -y, -z'
'x, -y, z-1/2'
'-x+1/2, -y+1/2, -z'
'x+1/2, -y+1/2, z-1/2'

loop_
_atom_site_label
_atom_site_type_symbol
_atom_site_fract_x
_atom_site_fract_y
_atom_site_fract_z
_atom_site_U_iso_or_equiv
_atom_site_adp_type
_atom_site_occupancy
_atom_site_site_symmetry_order
_atom_site_calc_flag
_atom_site_refinement_flags_posn
_atom_site_refinement_flags_adp
_atom_site_refinement_flags_occupancy
_atom_site_disorder_assembly
_atom_site_disorder_group
Ir1 Ir 0.72484(2) 0.24476(2) 0.71793(2) 0.03522(9) Uani 1 1 d . . . . .
N1 N 0.6831(2) 0.1644(2) 0.7548(3) 0.0349(11) Uani 1 1 d . . . . .
N2 N 0.7711(2) 0.1700(2) 0.6755(3) 0.0365(11) Uani 1 1 d . . . . .
N3 N 0.6561(2) 0.2526(2) 0.6187(3) 0.0351(11) Uani 1 1 d . . . . .
N4 N 0.5255(2) 0.3515(3) 0.5395(3) 0.0461(14) Uani 1 1 d . . . . .
H4 H 0.518370 0.378086 0.573046 0.055 Uiso 1 1 calc R U . . .
N5 N 0.7947(3) 0.2498(2) 0.8200(3) 0.0401(13) Uani 1 1 d . . . . .
N6 N 0.9238(2) 0.3463(3) 0.9030(3) 0.0474(14) Uani 1 1 d . . . . .
H6A H 0.931955 0.372962 0.870169 0.057 Uiso 1 1 calc R U . . .
C1 C 0.6390(3) 0.1622(3) 0.7910(4) 0.0468(16) Uani 1 1 d . . . . .
H1 H 0.623415 0.198936 0.804569 0.056 Uiso 1 1 calc R U . . .
C2 C 0.6140(4) 0.1076(4) 0.8101(5) 0.059(2) Uani 1 1 d . . . . .
H2 H 0.582084 0.108098 0.834787 0.071 Uiso 1 1 calc R U . . .
C3 C 0.6376(4) 0.0533(4) 0.7919(5) 0.066(2) Uani 1 1 d . . . . .
H3 H 0.621609 0.016391 0.803877 0.079 Uiso 1 1 calc R U . . .
C4 C 0.6858(4) 0.0535(3) 0.7552(5) 0.0578(19) Uani 1 1 d . . . . .
C5 C 0.7146(5) -0.0007(4) 0.7366(6) 0.079(3) Uani 1 1 d . . . . .
H5 H 0.701523 -0.038818 0.749768 0.095 Uiso 1 1 calc R U . . .
C6 C 0.7599(5) 0.0026(4) 0.7004(6) 0.082(3) Uani 1 1 d . . . . .
H6 H 0.778193 -0.033501 0.690038 0.099 Uiso 1 1 calc R U . . .
C7 C 0.7816(4) 0.0597(3) 0.6769(5) 0.058(2) Uani 1 1 d . . . . .
C8 C 0.8287(4) 0.0657(4) 0.6374(6) 0.068(2) Uani 1 1 d . . . . .
H8 H 0.849097 0.031335 0.626072 0.081 Uiso 1 1 calc R U . . .
C9 C 0.8437(4) 0.1220(4) 0.6165(5) 0.060(2) Uani 1 1 d . . . . .
H9 H 0.873677 0.126493 0.588755 0.072 Uiso 1 1 calc R U . . .
C10 C 0.8145(3) 0.1737(3) 0.6362(4) 0.0461(15) Uani 1 1 d . . . . .
H10 H 0.825654 0.212038 0.621287 0.055 Uiso 1 1 calc R U . . .
C11 C 0.7540(3) 0.1132(3) 0.6950(4) 0.0415(14) Uani 1 1 d . . . . .
C12 C 0.7062(3) 0.1107(3) 0.7361(4) 0.0404(14) Uani 1 1 d . . . . .
C13 C 0.6529(3) 0.2202(3) 0.5525(4) 0.0441(15) Uani 1 1 d . . . . .
H13 H 0.681659 0.190472 0.552116 0.053 Uiso 1 1 calc R U . . .
C14 C 0.6089(3) 0.2285(3) 0.4841(4) 0.0434(15) Uani 1 1 d . . . . .
H14 H 0.607411 0.204380 0.439025 0.052 Uiso 1 1 calc R U . . .
C15 C 0.5670(3) 0.2737(3) 0.4844(4) 0.0398(14) Uani 1 1 d . . . . .
C16 C 0.5173(3) 0.2955(3) 0.4257(4) 0.0442(15) Uani 1 1 d . . . . .
C17 C 0.4907(3) 0.2787(4) 0.3480(4) 0.0559(19) Uani 1 1 d . . . . .
H17 H 0.505567 0.246123 0.323648 0.067 Uiso 1 1 calc R U . . .
C18 C 0.4421(4) 0.3106(4) 0.3075(5) 0.066(2) Uani 1 1 d . . . . .
H18 H 0.424153 0.299588 0.255197 0.079 Uiso 1 1 calc R U . . .
C19 C 0.4190(4) 0.3592(4) 0.3430(5) 0.069(2) Uani 1 1 d . . . . .
H19 H 0.386229 0.380320 0.313850 0.082 Uiso 1 1 calc R U . . .
C20 C 0.4438(4) 0.3769(4) 0.4208(5) 0.063(2) Uani 1 1 d . . . . .
H20 H 0.428171 0.408998 0.445073 0.076 Uiso 1 1 calc R U . . .
C21 C 0.4940(3) 0.3439(3) 0.4615(4) 0.0476(16) Uani 1 1 d . . . . .
C22 C 0.5707(3) 0.3085(3) 0.5541(4) 0.0392(14) Uani 1 1 d . . . . .
C23 C 0.6146(3) 0.2965(3) 0.6233(4) 0.0367(13) Uani 1 1 d . . . . .
C24 C 0.6233(3) 0.3251(3) 0.7024(4) 0.0374(13) Uani 1 1 d . . . . .
C25 C 0.6752(3) 0.3080(3) 0.7582(3) 0.0325(12) Uani 1 1 d . . . . .
C26 C 0.6852(3) 0.3334(3) 0.8346(4) 0.0459(16) Uani 1 1 d . . . . .
H26 H 0.719311 0.322468 0.872351 0.055 Uiso 1 1 calc R U . . .
C27 C 0.6460(4) 0.3743(3) 0.8559(4) 0.0501(17) Uani 1 1 d . . . . .
H27 H 0.654259 0.391599 0.906779 0.060 Uiso 1 1 calc R U . . .
C28 C 0.5945(4) 0.3893(4) 0.8010(5) 0.058(2) Uani 1 1 d . . . . .
H28 H 0.567345 0.415972 0.815429 0.070 Uiso 1 1 calc R U . . .
C29 C 0.5829(3) 0.3651(3) 0.7251(5) 0.0527(18) Uani 1 1 d . . . . .
H29 H 0.548000 0.375429 0.688568 0.063 Uiso 1 1 calc R U . . .
C30 C 0.7944(3) 0.2166(3) 0.8844(4) 0.0448(15) Uani 1 1 d . . . . .
H30 H 0.765320 0.186844 0.882287 0.054 Uiso 1 1 calc R U . . .
C31 C 0.8364(3) 0.2253(3) 0.9545(4) 0.0468(16) Uani 1 1 d . . . . .
H31 H 0.835903 0.202121 0.999801 0.056 Uiso 1 1 calc R U . . .
C32 C 0.8795(3) 0.2696(3) 0.9557(4) 0.0411(14) Uani 1 1 d . . . . .
C33 C 0.9294(3) 0.2913(3) 1.0166(4) 0.0440(15) Uani 1 1 d . . . . .
C34 C 0.9542(3) 0.2722(4) 1.0950(4) 0.0520(18) Uani 1 1 d . . . . .
H34 H 0.938305 0.239672 1.118239 0.062 Uiso 1 1 calc R U . . .
C35 C 1.0035(4) 0.3038(4) 1.1359(5) 0.062(2) Uani 1 1 d . . . . .
H35 H 1.020792 0.292756 1.188428 0.074 Uiso 1 1 calc R U . . .
C36 C 1.0280(4) 0.3517(4) 1.1009(5) 0.067(2) Uani 1 1 d . . . . .
H36 H 1.061338 0.371577 1.130798 0.080 Uiso 1 1 calc R U . . .
C37 C 1.0045(4) 0.3712(4) 1.0232(5) 0.061(2) Uani 1 1 d . . . . .
H37 H 1.020979 0.403471 1.000246 0.073 Uiso 1 1 calc R U . . .
C38 C 0.9542(3) 0.3388(3) 0.9811(4) 0.0482(16) Uani 1 1 d . . . . .
C39 C 0.8786(3) 0.3048(3) 0.8859(4) 0.0405(14) Uani 1 1 d . . . . .
C40 C 0.8344(3) 0.2935(3) 0.8163(4) 0.0374(13) Uani 1 1 d . . . . .
C41 C 0.8267(3) 0.3250(3) 0.7376(4) 0.0372(13) Uani 1 1 d . . . . .
C42 C 0.7732(3) 0.3115(3) 0.6820(3) 0.0318(12) Uani 1 1 d . . . . .
C43 C 0.7614(3) 0.3417(3) 0.6091(4) 0.0440(15) Uani 1 1 d . . . . .
H43 H 0.725438 0.335114 0.572752 0.053 Uiso 1 1 calc R U . . .
C44 C 0.8020(3) 0.3812(3) 0.5898(4) 0.0472(16) Uani 1 1 d . . . . .
H44 H 0.792883 0.401825 0.541111 0.057 Uiso 1 1 calc R U . . .
C45 C 0.8563(3) 0.3908(3) 0.6417(4) 0.0483(16) Uani 1 1 d . . . . .
H45 H 0.884167 0.416233 0.626735 0.058 Uiso 1 1 calc R U . . .
C46 C 0.8693(3) 0.3627(3) 0.7156(4) 0.0437(15) Uani 1 1 d . . . . .
H46 H 0.906006 0.368822 0.750531 0.052 Uiso 1 1 calc R U . . .
Cl1 Cl 0.4847(2) 0.48138(19) 0.5853(3) 0.1452(15) Uani 1 1 d . . . . .

loop_
_atom_site_aniso_label
_atom_site_aniso_U_11
_atom_site_aniso_U_22
_atom_site_aniso_U_33
_atom_site_aniso_U_23
_atom_site_aniso_U_13
_atom_site_aniso_U_12
Ir1 0.03440(14) 0.03595(14) 0.03385(13) 0.00071(10) 0.00471(9) -0.00069(10)
N1 0.035(3) 0.034(3) 0.036(3) 0.006(2) 0.008(2) -0.005(2)
N2 0.038(3) 0.032(3) 0.039(3) -0.005(2) 0.008(2) 0.002(2)
N3 0.031(2) 0.036(3) 0.036(3) -0.002(2) 0.002(2) -0.008(2)
N4 0.049(3) 0.038(3) 0.048(3) 0.003(2) 0.002(3) 0.006(2)
N5 0.069(4) 0.018(2) 0.044(3) -0.001(2) 0.034(3) -0.011(2)
N6 0.044(3) 0.050(3) 0.043(3) -0.004(3) 0.000(2) -0.008(3)
C1 0.047(4) 0.042(4) 0.052(4) 0.007(3) 0.012(3) -0.001(3)
C2 0.054(5) 0.056(5) 0.071(5) 0.008(4) 0.024(4) -0.005(4)
C3 0.074(6) 0.046(4) 0.081(6) 0.002(4) 0.026(5) -0.014(4)
C4 0.074(5) 0.037(4) 0.067(5) 0.000(3) 0.026(4) -0.005(3)
C5 0.103(8) 0.033(4) 0.114(8) -0.005(4) 0.048(7) -0.006(4)
C6 0.109(8) 0.036(4) 0.120(8) -0.011(5) 0.063(7) 0.003(5)
C7 0.074(5) 0.037(4) 0.067(5) -0.008(3) 0.026(4) 0.002(3)
C8 0.074(6) 0.047(4) 0.091(7) -0.010(4) 0.035(5) 0.009(4)
C9 0.056(5) 0.066(5) 0.066(5) -0.012(4) 0.031(4) 0.002(4)
C10 0.050(4) 0.044(4) 0.046(4) -0.002(3) 0.015(3) 0.001(3)
C11 0.046(4) 0.032(3) 0.046(4) -0.003(3) 0.010(3) -0.002(3)
C12 0.043(3) 0.030(3) 0.048(4) -0.002(3) 0.011(3) -0.001(2)
C13 0.045(4) 0.044(4) 0.041(4) 0.001(3) 0.005(3) 0.000(3)
C14 0.042(4) 0.051(4) 0.036(3) -0.008(3) 0.006(3) -0.006(3)
C15 0.036(3) 0.046(3) 0.036(3) 0.007(3) 0.006(3) -0.007(3)
C16 0.040(4) 0.048(4) 0.041(4) 0.006(3) 0.003(3) -0.007(3)
C17 0.049(4) 0.078(5) 0.037(4) 0.008(4) 0.002(3) -0.006(4)
C18 0.055(5) 0.089(6) 0.045(4) 0.011(4) -0.004(4) -0.007(4)
C19 0.058(5) 0.076(6) 0.062(5) 0.024(5) -0.007(4) 0.003(4)
C20 0.060(5) 0.053(5) 0.070(5) 0.023(4) 0.002(4) 0.006(4)
C21 0.045(4) 0.043(4) 0.050(4) 0.012(3) 0.000(3) -0.008(3)
C22 0.035(3) 0.035(3) 0.049(4) 0.011(3) 0.012(3) 0.000(2)
C23 0.035(3) 0.039(3) 0.036(3) 0.011(3) 0.010(3) -0.004(2)
C24 0.042(3) 0.031(3) 0.039(3) 0.000(2) 0.009(3) 0.001(2)
C25 0.036(3) 0.028(3) 0.034(3) -0.001(2) 0.010(2) -0.005(2)
C26 0.057(4) 0.047(4) 0.033(3) -0.003(3) 0.009(3) 0.002(3)
C27 0.072(5) 0.040(4) 0.041(4) -0.002(3) 0.019(3) 0.000(3)
C28 0.073(5) 0.050(4) 0.058(5) -0.006(3) 0.030(4) 0.014(4)
C29 0.053(4) 0.051(4) 0.054(4) 0.000(3) 0.011(3) 0.011(3)
C30 0.056(4) 0.038(3) 0.037(3) 0.007(3) 0.004(3) -0.001(3)
C31 0.053(4) 0.048(4) 0.036(3) 0.008(3) 0.003(3) 0.002(3)
C32 0.042(3) 0.040(3) 0.037(3) -0.004(3) -0.001(3) 0.011(3)
C33 0.040(4) 0.047(4) 0.044(4) -0.012(3) 0.006(3) 0.007(3)
C34 0.051(4) 0.065(5) 0.039(4) -0.004(3) 0.007(3) 0.015(4)
C35 0.055(5) 0.085(6) 0.038(4) -0.008(4) -0.002(3) 0.015(4)
C36 0.049(5) 0.088(6) 0.055(5) -0.027(5) -0.008(4) 0.007(4)
C37 0.058(5) 0.066(5) 0.054(5) -0.017(4) 0.004(4) -0.009(4)
C38 0.041(4) 0.053(4) 0.048(4) -0.009(3) 0.003(3) 0.005(3)
C39 0.039(3) 0.035(3) 0.043(4) -0.007(3) 0.001(3) 0.000(3)
C40 0.040(3) 0.023(3) 0.046(3) 0.003(2) 0.004(3) 0.001(2)
C41 0.041(3) 0.028(3) 0.042(3) -0.003(2) 0.009(3) -0.002(2)
C42 0.031(3) 0.031(3) 0.035(3) -0.002(2) 0.013(2) 0.002(2)
C43 0.046(4) 0.044(4) 0.041(4) 0.007(3) 0.008(3) 0.002(3)
C44 0.061(4) 0.041(3) 0.042(4) 0.006(3) 0.016(3) -0.002(3)
C45 0.060(4) 0.040(3) 0.048(4) -0.003(3) 0.018(3) -0.010(3)
C46 0.045(4) 0.037(3) 0.049(4) -0.005(3) 0.011(3) -0.008(3)
Cl1 0.195(4) 0.115(3) 0.142(3) 0.009(2) 0.070(3) -0.026(3)

loop_
_atom_type_symbol
_atom_type_description
_atom_type_scat_dispersion_real
_atom_type_scat_dispersion_imag
_atom_type_scat_source
C C 0.0033 0.0016 'International Tables Vol C Tables 4.2.6.8 and 6.1.1.4'
H H 0.0000 0.0000 'International Tables Vol C Tables 4.2.6.8 and 6.1.1.4'
Cl Cl 0.1484 0.1585 'International Tables Vol C Tables 4.2.6.8 and 6.1.1.4'
Ir Ir -1.4442 7.9887 'International Tables Vol C Tables 4.2.6.8 and 6.1.1.4'
N N 0.0061 0.0033 'International Tables Vol C Tables 4.2.6.8 and 6.1.1.4'

loop_
_geom_angle_atom_site_label_1
_geom_angle_atom_site_label_2
_geom_angle_atom_site_label_3
_geom_angle
_geom_angle_site_symmetry_1
_geom_angle_site_symmetry_3
_geom_angle_publ_flag
N1 Ir1 N2 76.9(2) . . ?
N3 Ir1 N1 89.88(19) . . ?
N3 Ir1 N2 97.6(2) . . ?
N3 Ir1 N5 172.20(17) . . ?
N5 Ir1 N1 96.20(18) . . ?
N5 Ir1 N2 88.60(19) . . ?
C25 Ir1 N1 97.4(2) . . ?
C25 Ir1 N2 174.0(2) . . ?
C25 Ir1 N3 80.4(2) . . ?
C25 Ir1 N5 93.9(2) . . ?
C42 Ir1 N1 171.8(2) . . ?
C42 Ir1 N2 95.3(2) . . ?
C42 Ir1 N3 93.7(2) . . ?
C42 Ir1 N5 80.9(2) . . ?
C42 Ir1 C25 90.4(2) . . ?
C1 N1 Ir1 127.9(4) . . ?
C1 N1 C12 118.1(5) . . ?
C12 N1 Ir1 114.0(4) . . ?
C10 N2 Ir1 127.6(4) . . ?
C10 N2 C11 118.1(5) . . ?
C11 N2 Ir1 114.2(4) . . ?
C13 N3 Ir1 123.3(4) . . ?
C13 N3 C23 121.2(5) . . ?
C23 N3 Ir1 115.4(4) . . ?
C21 N4 H4 126.1 . . ?
C21 N4 C22 107.7(6) . . ?
C22 N4 H4 126.1 . . ?
C30 N5 Ir1 121.3(5) . . ?
C30 N5 C40 124.4(6) . . ?
C40 N5 Ir1 113.9(4) . . ?
C38 N6 H6A 125.5 . . ?
C39 N6 H6A 125.5 . . ?
C39 N6 C38 109.1(6) . . ?
N1 C1 H1 118.3 . . ?
N1 C1 C2 123.4(7) . . ?
C2 C1 H1 118.3 . . ?
C1 C2 H2 120.7 . . ?
C3 C2 C1 118.5(7) . . ?
C3 C2 H2 120.7 . . ?
C2 C3 H3 120.0 . . ?
C2 C3 C4 119.9(7) . . ?
C4 C3 H3 120.0 . . ?
C3 C4 C5 123.8(7) . . ?
C3 C4 C12 116.9(7) . . ?
C12 C4 C5 119.3(7) . . ?
C4 C5 H5 119.6 . . ?
C6 C5 C4 120.8(8) . . ?
C6 C5 H5 119.6 . . ?
C5 C6 H6 118.7 . . ?
C5 C6 C7 122.6(8) . . ?
C7 C6 H6 118.7 . . ?
C8 C7 C6 124.9(7) . . ?
C11 C7 C6 117.2(7) . . ?
C11 C7 C8 117.9(7) . . ?
C7 C8 H8 120.5 . . ?
C9 C8 C7 119.0(7) . . ?
C9 C8 H8 120.5 . . ?
C8 C9 H9 119.8 . . ?
C8 C9 C10 120.3(7) . . ?
C10 C9 H9 119.8 . . ?
N2 C10 C9 122.4(7) . . ?
N2 C10 H10 118.8 . . ?
C9 C10 H10 118.8 . . ?
N2 C11 C7 122.2(6) . . ?
N2 C11 C12 116.8(5) . . ?
C7 C11 C12 121.1(6) . . ?
N1 C12 C4 123.0(6) . . ?
N1 C12 C11 118.0(5) . . ?
C4 C12 C11 119.0(6) . . ?
N3 C13 H13 118.5 . . ?
N3 C13 C14 123.1(6) . . ?
C14 C13 H13 118.5 . . ?
C13 C14 H14 120.9 . . ?
C13 C14 C15 118.2(6) . . ?
C15 C14 H14 120.9 . . ?
C14 C15 C16 133.5(6) . . ?
C14 C15 C22 118.9(6) . . ?
C22 C15 C16 107.6(6) . . ?
C17 C16 C15 134.5(7) . . ?
C17 C16 C21 119.6(7) . . ?
C21 C16 C15 105.9(6) . . ?
C16 C17 H17 120.4 . . ?
C18 C17 C16 119.2(8) . . ?
C18 C17 H17 120.4 . . ?
C17 C18 H18 119.4 . . ?
C17 C18 C19 121.2(8) . . ?
C19 C18 H18 119.4 . . ?
C18 C19 H19 119.3 . . ?
C20 C19 C18 121.4(8) . . ?
C20 C19 H19 119.3 . . ?
C19 C20 H20 121.6 . . ?
C19 C20 C21 116.7(8) . . ?
C21 C20 H20 121.6 . . ?
N4 C21 C16 110.3(6) . . ?
N4 C21 C20 127.8(7) . . ?
C16 C21 C20 121.9(7) . . ?
N4 C22 C15 108.4(6) . . ?
N4 C22 C23 130.7(6) . . ?
C23 C22 C15 120.9(6) . . ?
N3 C23 C22 117.6(6) . . ?
N3 C23 C24 113.6(5) . . ?
C22 C23 C24 128.7(6) . . ?
C25 C24 C23 115.7(5) . . ?
C29 C24 C23 124.4(6) . . ?
C29 C24 C25 119.8(6) . . ?
C24 C25 Ir1 114.4(4) . . ?
C26 C25 Ir1 127.5(5) . . ?
C26 C25 C24 118.0(6) . . ?
C25 C26 H26 119.1 . . ?
C27 C26 C25 121.9(7) . . ?
C27 C26 H26 119.1 . . ?
C26 C27 H27 120.3 . . ?
C26 C27 C28 119.3(7) . . ?
C28 C27 H27 120.3 . . ?
C27 C28 H28 119.8 . . ?
C29 C28 C27 120.5(7) . . ?
C29 C28 H28 119.8 . . ?
C24 C29 H29 119.8 . . ?
C28 C29 C24 120.5(7) . . ?
C28 C29 H29 119.8 . . ?
N5 C30 H30 119.4 . . ?
N5 C30 C31 121.2(7) . . ?
C31 C30 H30 119.4 . . ?
C30 C31 H31 120.9 . . ?
C30 C31 C32 118.1(6) . . ?
C32 C31 H31 120.9 . . ?
C31 C32 C33 133.7(6) . . ?
C31 C32 C39 119.6(6) . . ?
C39 C32 C33 106.7(6) . . ?
C34 C33 C32 132.8(7) . . ?
C38 C33 C32 105.5(6) . . ?
C38 C33 C34 121.6(7) . . ?
C33 C34 H34 121.6 . . ?
C35 C34 C33 116.7(8) . . ?
C35 C34 H34 121.6 . . ?
C34 C35 H35 119.1 . . ?
C34 C35 C36 121.8(7) . . ?
C36 C35 H35 119.1 . . ?
C35 C36 H36 118.7 . . ?
C37 C36 C35 122.5(8) . . ?
C37 C36 H36 118.7 . . ?
C36 C37 H37 122.1 . . ?
C36 C37 C38 115.8(8) . . ?
C38 C37 H37 122.1 . . ?
N6 C38 C33 110.3(6) . . ?
N6 C38 C37 128.1(7) . . ?
C33 C38 C37 121.6(7) . . ?
N6 C39 C32 108.4(6) . . ?
N6 C39 C40 132.3(6) . . ?
C40 C39 C32 119.3(6) . . ?
N5 C40 C39 117.4(6) . . ?
N5 C40 C41 115.6(5) . . ?
C39 C40 C41 127.0(6) . . ?
C42 C41 C40 114.8(5) . . ?
C46 C41 C40 124.8(6) . . ?
C46 C41 C42 120.3(6) . . ?
C41 C42 Ir1 114.0(4) . . ?
C43 C42 Ir1 127.7(5) . . ?
C43 C42 C41 118.1(6) . . ?
C42 C43 H43 119.5 . . ?
C44 C43 C42 120.9(6) . . ?
C44 C43 H43 119.5 . . ?
C43 C44 H44 119.6 . . ?
C43 C44 C45 120.8(6) . . ?
C45 C44 H44 119.6 . . ?
C44 C45 H45 119.9 . . ?
C44 C45 C46 120.2(6) . . ?
C46 C45 H45 119.9 . . ?
C41 C46 H46 120.3 . . ?
C45 C46 C41 119.3(6) . . ?
C45 C46 H46 120.3 . . ?

loop_
_geom_bond_atom_site_label_1
_geom_bond_atom_site_label_2
_geom_bond_distance
_geom_bond_site_symmetry_2
_geom_bond_publ_flag
Ir1 N1 2.165(5) . ?
Ir1 N2 2.167(5) . ?
Ir1 N3 2.053(5) . ?
Ir1 N5 2.096(6) . ?
Ir1 C25 2.015(6) . ?
Ir1 C42 2.015(6) . ?
N1 C1 1.310(8) . ?
N1 C12 1.356(8) . ?
N2 C10 1.331(8) . ?
N2 C11 1.366(8) . ?
N3 C13 1.326(8) . ?
N3 C23 1.372(8) . ?
N4 H4 0.8600 . ?
N4 C21 1.381(8) . ?
N4 C22 1.383(8) . ?
N5 C30 1.323(8) . ?
N5 C40 1.335(8) . ?
N6 H6A 0.8600 . ?
N6 C38 1.374(9) . ?
N6 C39 1.363(8) . ?
C1 H1 0.9300 . ?
C1 C2 1.395(10) . ?
C2 H2 0.9300 . ?
C2 C3 1.372(11) . ?
C3 H3 0.9300 . ?
C3 C4 1.398(11) . ?
C4 C5 1.430(11) . ?
C4 C12 1.399(9) . ?
C5 H5 0.9300 . ?
C5 C6 1.336(13) . ?
C6 H6 0.9300 . ?
C6 C7 1.435(11) . ?
C7 C8 1.412(11) . ?
C7 C11 1.399(9) . ?
C8 H8 0.9300 . ?
C8 C9 1.349(12) . ?
C9 H9 0.9300 . ?
C9 C10 1.394(10) . ?
C10 H10 0.9300 . ?
C11 C12 1.441(9) . ?
C13 H13 0.9300 . ?
C13 C14 1.378(9) . ?
C14 H14 0.9300 . ?
C14 C15 1.382(10) . ?
C15 C16 1.426(9) . ?
C15 C22 1.403(9) . ?
C16 C17 1.385(9) . ?
C16 C21 1.390(10) . ?
C17 H17 0.9300 . ?
C17 C18 1.369(11) . ?
C18 H18 0.9300 . ?
C18 C19 1.388(13) . ?
C19 H19 0.9300 . ?
C19 C20 1.382(12) . ?
C20 H20 0.9300 . ?
C20 C21 1.407(10) . ?
C22 C23 1.399(8) . ?
C23 C24 1.465(9) . ?
C24 C25 1.404(8) . ?
C24 C29 1.395(9) . ?
C25 C26 1.393(8) . ?
C26 H26 0.9300 . ?
C26 C27 1.378(10) . ?
C27 H27 0.9300 . ?
C27 C28 1.379(11) . ?
C28 H28 0.9300 . ?
C28 C29 1.373(10) . ?
C29 H29 0.9300 . ?
C30 H30 0.9300 . ?
C30 C31 1.376(9) . ?
C31 H31 0.9300 . ?
C31 C32 1.385(10) . ?
C32 C33 1.448(9) . ?
C32 C39 1.419(9) . ?
C33 C34 1.400(10) . ?
C33 C38 1.390(10) . ?
C34 H34 0.9300 . ?
C34 C35 1.379(11) . ?
C35 H35 0.9300 . ?
C35 C36 1.389(13) . ?
C36 H36 0.9300 . ?
C36 C37 1.386(11) . ?
C37 H37 0.9300 . ?
C37 C38 1.412(10) . ?
C39 C40 1.405(8) . ?
C40 C41 1.490(9) . ?
C41 C42 1.410(8) . ?
C41 C46 1.399(9) . ?
C42 C43 1.386(8) . ?
C43 H43 0.9300 . ?
C43 C44 1.369(9) . ?
C44 H44 0.9300 . ?
C44 C45 1.377(10) . ?
C45 H45 0.9300 . ?
C45 C46 1.379(10) . ?
C46 H46 0.9300 . ?

loop_
_geom_torsion_atom_site_label_1
_geom_torsion_atom_site_label_2
_geom_torsion_atom_site_label_3
_geom_torsion_atom_site_label_4
_geom_torsion
_geom_torsion_site_symmetry_1
_geom_torsion_site_symmetry_2
_geom_torsion_site_symmetry_3
_geom_torsion_site_symmetry_4
_geom_torsion_publ_flag
Ir1 N1 C1 C2 178.0(6) . . . . ?
Ir1 N1 C12 C4 179.5(6) . . . . ?
Ir1 N1 C12 C11 -0.3(7) . . . . ?
Ir1 N2 C10 C9 175.6(6) . . . . ?
Ir1 N2 C11 C7 -176.0(6) . . . . ?
Ir1 N2 C11 C12 3.4(7) . . . . ?
Ir1 N3 C13 C14 -175.4(5) . . . . ?
Ir1 N3 C23 C22 172.8(4) . . . . ?
Ir1 N3 C23 C24 -6.8(6) . . . . ?
Ir1 N5 C30 C31 -172.1(5) . . . . ?
Ir1 N5 C40 C39 172.6(4) . . . . ?
Ir1 N5 C40 C41 -7.6(7) . . . . ?
Ir1 C25 C26 C27 -176.7(5) . . . . ?
Ir1 C42 C43 C44 -172.4(5) . . . . ?
N1 C1 C2 C3 1.5(12) . . . . ?
N2 C11 C12 N1 -2.2(9) . . . . ?
N2 C11 C12 C4 178.0(7) . . . . ?
N3 C13 C14 C15 1.4(10) . . . . ?
N3 C23 C24 C25 6.1(8) . . . . ?
N3 C23 C24 C29 -171.4(6) . . . . ?
N4 C22 C23 N3 -176.5(6) . . . . ?
N4 C22 C23 C24 3.0(11) . . . . ?
N5 C30 C31 C32 -0.6(11) . . . . ?
N5 C40 C41 C42 9.9(8) . . . . ?
N5 C40 C41 C46 -166.4(6) . . . . ?
N6 C39 C40 N5 -177.7(7) . . . . ?
N6 C39 C40 C41 2.5(12) . . . . ?
C1 N1 C12 C4 -1.4(10) . . . . ?
C1 N1 C12 C11 178.8(6) . . . . ?
C1 C2 C3 C4 0.3(13) . . . . ?
C2 C3 C4 C5 177.7(9) . . . . ?
C2 C3 C4 C12 -2.4(13) . . . . ?
C3 C4 C5 C6 179.0(10) . . . . ?
C3 C4 C12 N1 3.0(12) . . . . ?
C3 C4 C12 C11 -177.2(7) . . . . ?
C4 C5 C6 C7 -1.3(17) . . . . ?
C5 C4 C12 N1 -177.1(8) . . . . ?
C5 C4 C12 C11 2.7(12) . . . . ?
C5 C6 C7 C8 -179.0(10) . . . . ?
C5 C6 C7 C11 1.5(15) . . . . ?
C6 C7 C8 C9 178.1(9) . . . . ?
C6 C7 C11 N2 179.9(8) . . . . ?
C6 C7 C11 C12 0.4(12) . . . . ?
C7 C8 C9 C10 2.3(14) . . . . ?
C7 C11 C12 N1 177.3(7) . . . . ?
C7 C11 C12 C4 -2.5(11) . . . . ?
C8 C7 C11 N2 0.3(12) . . . . ?
C8 C7 C11 C12 -179.1(7) . . . . ?
C8 C9 C10 N2 -0.2(13) . . . . ?
C10 N2 C11 C7 1.7(10) . . . . ?
C10 N2 C11 C12 -178.8(6) . . . . ?
C11 N2 C10 C9 -1.8(10) . . . . ?
C11 C7 C8 C9 -2.3(13) . . . . ?
C12 N1 C1 C2 -0.9(10) . . . . ?
C12 C4 C5 C6 -0.9(15) . . . . ?
C13 N3 C23 C22 -3.8(8) . . . . ?
C13 N3 C23 C24 176.6(6) . . . . ?
C13 C14 C15 C16 178.5(7) . . . . ?
C13 C14 C15 C22 -0.6(10) . . . . ?
C14 C15 C16 C17 3.1(14) . . . . ?
C14 C15 C16 C21 -177.5(7) . . . . ?
C14 C15 C22 N4 178.4(6) . . . . ?
C14 C15 C22 C23 -2.4(9) . . . . ?
C15 C16 C17 C18 -179.9(8) . . . . ?
C15 C16 C21 N4 -1.9(8) . . . . ?
C15 C16 C21 C20 -179.9(7) . . . . ?
C15 C22 C23 N3 4.5(9) . . . . ?
C15 C22 C23 C24 -175.9(6) . . . . ?
C16 C15 C22 N4 -0.8(7) . . . . ?
C16 C15 C22 C23 178.3(6) . . . . ?
C16 C17 C18 C19 -0.3(13) . . . . ?
C17 C16 C21 N4 177.6(6) . . . . ?
C17 C16 C21 C20 -0.4(11) . . . . ?
C17 C18 C19 C20 -0.6(14) . . . . ?
C18 C19 C20 C21 1.0(13) . . . . ?
C19 C20 C21 N4 -178.1(7) . . . . ?
C19 C20 C21 C16 -0.5(11) . . . . ?
C21 N4 C22 C15 -0.3(7) . . . . ?
C21 N4 C22 C23 -179.3(6) . . . . ?
C21 C16 C17 C18 0.8(11) . . . . ?
C22 N4 C21 C16 1.4(8) . . . . ?
C22 N4 C21 C20 179.2(7) . . . . ?
C22 C15 C16 C17 -177.7(8) . . . . ?
C22 C15 C16 C21 1.6(7) . . . . ?
C22 C23 C24 C25 -173.5(6) . . . . ?
C22 C23 C24 C29 9.0(10) . . . . ?
C23 N3 C13 C14 0.8(10) . . . . ?
C23 C24 C25 Ir1 -2.4(7) . . . . ?
C23 C24 C25 C26 -179.3(6) . . . . ?
C23 C24 C29 C28 179.3(7) . . . . ?
C24 C25 C26 C27 -0.2(10) . . . . ?
C25 C24 C29 C28 1.9(11) . . . . ?
C25 C26 C27 C28 1.9(11) . . . . ?
C26 C27 C28 C29 -1.8(12) . . . . ?
C27 C28 C29 C24 -0.2(12) . . . . ?
C29 C24 C25 Ir1 175.2(5) . . . . ?
C29 C24 C25 C26 -1.8(9) . . . . ?
C30 N5 C40 C39 -0.2(9) . . . . ?
C30 N5 C40 C41 179.6(6) . . . . ?
C30 C31 C32 C33 179.7(7) . . . . ?
C30 C31 C32 C39 0.9(10) . . . . ?
C31 C32 C33 C34 5.2(13) . . . . ?
C31 C32 C33 C38 -177.3(8) . . . . ?
C31 C32 C39 N6 177.8(6) . . . . ?
C31 C32 C39 C40 -0.9(10) . . . . ?
C32 C33 C34 C35 178.8(7) . . . . ?
C32 C33 C38 N6 -1.3(8) . . . . ?
C32 C33 C38 C37 -179.7(7) . . . . ?
C32 C39 C40 N5 0.5(9) . . . . ?
C32 C39 C40 C41 -179.2(6) . . . . ?
C33 C32 C39 N6 -1.4(7) . . . . ?
C33 C32 C39 C40 180.0(6) . . . . ?
C33 C34 C35 C36 -1.0(11) . . . . ?
C34 C33 C38 N6 176.5(6) . . . . ?
C34 C33 C38 C37 -1.9(11) . . . . ?
C34 C35 C36 C37 0.4(13) . . . . ?
C35 C36 C37 C38 -0.4(12) . . . . ?
C36 C37 C38 N6 -176.9(7) . . . . ?
C36 C37 C38 C33 1.2(11) . . . . ?
C38 N6 C39 C32 0.6(8) . . . . ?
C38 N6 C39 C40 179.0(7) . . . . ?
C38 C33 C34 C35 1.7(10) . . . . ?
C39 N6 C38 C33 0.5(8) . . . . ?
C39 N6 C38 C37 178.7(7) . . . . ?
C39 C32 C33 C34 -175.8(7) . . . . ?
C39 C32 C33 C38 1.6(7) . . . . ?
C39 C40 C41 C42 -170.4(6) . . . . ?
C39 C40 C41 C46 13.3(10) . . . . ?
C40 N5 C30 C31 0.3(10) . . . . ?
C40 C41 C42 Ir1 -7.1(7) . . . . ?
C40 C41 C42 C43 176.5(5) . . . . ?
C40 C41 C46 C45 -178.2(6) . . . . ?
C41 C42 C43 C44 3.5(9) . . . . ?
C42 C41 C46 C45 5.7(9) . . . . ?
C42 C43 C44 C45 1.6(11) . . . . ?
C43 C44 C45 C46 -3.0(11) . . . . ?
C44 C45 C46 C41 -0.6(10) . . . . ?
C46 C41 C42 Ir1 169.3(5) . . . . ?
C46 C41 C42 C43 -7.1(9) . . . . ?

loop_
_smtbx_masks_void_nr
_smtbx_masks_void_average_x
_smtbx_masks_void_average_y
_smtbx_masks_void_average_z
_smtbx_masks_void_volume
_smtbx_masks_void_count_electrons
_smtbx_masks_void_content
1 -0.048 0.000 -0.838 1084.1 258.9 '8 CH3CN,8 H2O'
2 0.450 0.500 -0.190 1084.1 258.9 '8 CH3CN,8 H2O'
